data_2005099
loop_
_publ_author_name
'Bu, X.'
'Gier, T. E.'
'Stucky, G. D.'

_publ_section_title
;
 A New Form of Lithium Zinc Phosphate with an Ordered Phenakite
 Structure, LiZnPO~4~
;
_journal_issue 7
_journal_name_full 'Acta Crystallographica Section C'
_journal_page_first 1601
_journal_page_last 1603
_journal_paper_doi 10.1107/S0108270195015940
_journal_volume 52
_journal_year 1996
_chemical_formula_moiety 'Li Zn P O4 '
_chemical_formula_structural 'Li Zn P O4'
_chemical_formula_sum 'Li O4 P Zn'
_chemical_formula_weight 167.29
_chemical_name_common 'Lithium Zinc Phosphate'
_chemical_name_systematic ?
_space_group_IT_number 146
_symmetry_cell_setting trigonal
_symmetry_space_group_name_Hall 'R 3'
_symmetry_space_group_name_H-M 'R 3 :H'
_cell_angle_alpha 90.0
_cell_angle_beta 90.0
_cell_angle_gamma 120.0
_cell_formula_units_Z 18
_cell_length_a 13.628(3)
_cell_length_b 13.628(3)
_cell_length_c 9.096(2)
_cell_measurement_reflns_used 23
_cell_measurement_temperature 293
_cell_measurement_theta_max 11.00
_cell_measurement_theta_min 5.00
_cell_volume 1463.0(6)
_computing_cell_refinement UCLACCP
_computing_data_collection 'UCLACCP (Strouse, 1991)'
_computing_data_reduction UCLACCP
_computing_molecular_graphics ATOMS
_computing_publication_material NRCVAX
_computing_structure_refinement 'NRCVAX (Gabe, Le Page, Charland, Lee & White, 1989)'
_computing_structure_solution 'SHELXS86 (Sheldrick, (1985)'
_diffrn_ambient_temperature 293
_diffrn_measurement_device 'Huber four circle'
_diffrn_measurement_method '\q/2\q scans'
_diffrn_radiation_monochromator graphite
_diffrn_radiation_source 'xray tube'
_diffrn_radiation_type 'Molybdenum K\a'
_diffrn_radiation_wavelength 0.71073
_diffrn_reflns_av_R_equivalents 0.041
_diffrn_reflns_limit_h_max 12
_diffrn_reflns_limit_h_min -11
_diffrn_reflns_limit_k_max 14
_diffrn_reflns_limit_k_min 0
_diffrn_reflns_limit_l_max 9
_diffrn_reflns_limit_l_min 0
_diffrn_reflns_number 481
_diffrn_reflns_theta_max 22.45
_diffrn_reflns_theta_min 0.00
_diffrn_standards_decay_% 0
_diffrn_standards_interval_count 97
_diffrn_standards_number 3
_exptl_absorpt_coefficient_mu 8.06
_exptl_absorpt_correction_T_max 0.260
_exptl_absorpt_correction_T_min 0.105
_exptl_absorpt_correction_type 'empirical using psi scan (North, Phillips & Mathews, 1968)'
_exptl_crystal_colour clear
_exptl_crystal_density_diffrn 3.418
_exptl_crystal_description 'translucent rhombohedron'
_exptl_crystal_F_000 1440.0
_exptl_crystal_size_max 0.47
_exptl_crystal_size_mid 0.33
_exptl_crystal_size_min 0.33
_refine_diff_density_max 0.54
_refine_diff_density_min -0.99
_refine_ls_extinction_coef 6.3(3)
_refine_ls_extinction_method 'Larson (1970)'
_refine_ls_goodness_of_fit_obs 1.75
_refine_ls_matrix_type atomblock
_refine_ls_number_parameters 77
_refine_ls_number_reflns 424
_refine_ls_R_factor_all 0.024
_refine_ls_R_factor_obs 0.024
_refine_ls_shift/esd_max 0.009
_refine_ls_structure_factor_coef F
_refine_ls_weighting_details 'w = 1/\s^2^(F)'
_refine_ls_weighting_scheme calc
_refine_ls_wR_factor_all 0.034
_refine_ls_wR_factor_obs 0.034
_reflns_number_observed 424
_reflns_number_total 428
_reflns_observed_criterion 'Inet > 2.0\s(Inet)'
_cod_data_source_file br1128.cif
_cod_data_source_block One
_cod_depositor_comments
;
The following automatic conversions were performed:
'_symmetry_cell_setting' value 'Trigonal' changed to 'trigonal' according
to '/home/saulius/struct/CIF-dictionaries/cif_core.dic' dictionary named
'cif_core.dic' version 2.4.1 from 2010-06-29.

Automatic conversion script
Id: cif_fix_enum 1527 2010-12-29 10:47:43Z saulius 

The following automatic conversions were performed:

'_symmetry_cell_setting' value 'Trigonal' changed to 'trigonal'
according to /home/saulius/struct/CIF-dictionaries/cif_core.dic
dictionary named 'cif_core.dic' version 2.4.1 from
2010-06-29.

'_geom_bond_publ_flag' value 'YES' changed to 'yes'
according to /home/saulius/struct/CIF-dictionaries/cif_core.dic
dictionary named 'cif_core.dic' version 2.4.1 from 2010-06-29 (24
times).

'_geom_angle_publ_flag' value 'YES' changed to 'yes'
according to /home/saulius/struct/CIF-dictionaries/cif_core.dic
dictionary named 'cif_core.dic' version 2.4.1 from 2010-06-29 (27
times).

'_geom_angle_publ_flag' value 'Y' changed to 'y' according
to /home/saulius/struct/CIF-dictionaries/cif_core.dic dictionary
named 'cif_core.dic' version 2.4.1 from 2010-06-29 (9 times).

Automatic conversion script
Id: cif_fix_values 1715 2011-07-08 13:25:40Z adriana 

The following automatic conversions were performed:

'_refine_ls_weighting_scheme' value '1/\s^2^(F)' was changed to
'calc'. New tag '_refine_ls_weighting_details' was created. The value
of the new tag was set to 'w = 1/\s^2^(F)'.

Automatic conversion script
Id: cif_fix_values 3143 2015-03-26 13:38:13Z robertas 
;
_cod_original_cell_volume 1463.0(5)
_cod_original_sg_symbol_H-M 'R 3'
_cod_original_formula_sum 'Li Zn P O4 '
_cod_database_code 2005099

loop_
_symmetry_equiv_pos_as_xyz
x,y,z
1/3+x,2/3+y,2/3+z
2/3+x,1/3+y,1/3+z
-y,x-y,z
1/3-y,2/3+x-y,2/3+z
2/3-y,1/3+x-y,1/3+z
-x+y,-x,z
1/3-x+y,2/3-x,2/3+z
2/3-x+y,1/3-x,1/3+z

loop_
_atom_site_aniso_label
_atom_site_aniso_U_11
_atom_site_aniso_U_22
_atom_site_aniso_U_33
_atom_site_aniso_U_12
_atom_site_aniso_U_13
_atom_site_aniso_U_23
_atom_site_aniso_type_symbol
Zn11 0.0139(7) 0.0156(7) 0.0135(8) 0.0076(9) 0.0004(7) 0.009(8) Zn
Zn12 0.0151(7) 0.0146(7) 0.0131(8) 0.0074(9) -0.0001(7) -0.0002(8) Zn
P22 0.0110(10) 0.013(2) 0.011(2) 0.0050(10) 0.0010(9) 0.0000(9) P
P31 0.013(2) 0.013(2) 0.011(2) 0.0060(10) -0.0003(10) 0.0003(8) P

loop_
_atom_site_label
_atom_site_fract_x
_atom_site_fract_y
_atom_site_fract_z
_atom_site_U_iso_or_equiv
_atom_site_thermal_displace_type
_atom_site_type_symbol
Zn11 .45329(9) .13974(8) .08343 .0143(8) Uani Zn
Zn12 .54174(9) -0.13951(8) -.08554(11) .0143(8) Uani Zn
Li21 .3484(15) -0.1273(17) .081(5) .029(6) Uiso Li
P22 .65327(15) .12304(19) -.0845(4) .0118(15) Uani P
P31 .1976(2) -.01292(17) .0844(4) .0123(19) Uani P
Li32 .6459(13) .1202(12) .243(4) .022(5) Uiso Li
O11 .5884(5) .1252(5) .0528(7) .0171(14) Uiso O
O12 .4050(4) -0.1304(5) -0.1092(7) .0169(14) Uiso O
O21 .3136(5) -.0067(5) .0844(7) .0184(15) Uiso O
O22 .6640(5) .0156(5) -.0818(8) .0140(15) Uiso O
O31 .5573(5) .1136(5) .4159(7) .0185(14) Uiso O
O32 .4605(4) .2038(5) .2795(7) .0153(14) Uiso O
O41 .5925(5) .1278(5) -0.2235(7) .0171(15) Uiso O
O42 .4521(5) .2259(5) -.0836(6) .0147(13) Uiso O

loop_
_atom_type_symbol
_atom_type_scat_dispersion_real
_atom_type_scat_dispersion_imag
_atom_type_scat_source
Li 0.000 0.000 'International Tables Vol. IV Table 2.2B'
Zn 0.222 1.431 'International Tables Vol. IV Table 2.2B'
P 0.090 0.095 'International Tables Vol. IV Table 2.2B'
O 0.008 0.006 'International Tables Vol. IV Table 2.2B'

loop_
_geom_angle_atom_site_label_1
_geom_angle_atom_site_label_2
_geom_angle_atom_site_label_3
_geom_angle_site_symmetry_1
_geom_angle_site_symmetry_3
_geom_angle
_geom_angle_publ_flag
O11 Zn11 O21 ? ? 112.4(3) yes
O11 Zn11 O32 ? ? 109.4(2) yes
O11 Zn11 O42 ? ? 104.1(2) yes
O21 Zn11 O32 ? ? 104.9(2) yes
O21 Zn11 O42 ? ? 109.0(3) yes
O32 Zn11 O42 ? ? 117.3(2) yes
O12 Zn12 O22 ? ? 105.2(2) yes
O12 Zn12 O31 ? 6_544 108.2(3) yes
O12 Zn12 O41 ? 6_545 108.4(4) yes
O22 Zn12 O31 ? 6_544 112.2(2) yes
O22 Zn12 O41 ? 6_545 106.1(3) yes
O31 Zn12 O41 6_544 6_545 116.0(5) yes
O12 Li21 O21 ? ? 107.9(18) yes
O12 Li21 O41 ? 9_555 110.2(16) yes
O12 Li21 O42 ? 9_555 117.5(9) yes
O21 Li21 O41 ? 9_555 102.2(9) yes
O21 Li21 O42 ? 9_555 111.3(17) yes
O41 Li21 O42 9_555 9_555 106.6(18) yes
O11 P22 O22 ? ? 109.5(4) yes
O11 P22 O41 ? ? 110.0(3) yes
O11 P22 O42 ? 4_655 109.9(5) yes
O22 P22 O41 ? ? 111.3(4) yes
O22 P22 O42 ? 4_655 107.5(6) yes
O41 P22 O42 ? 4_655 108.7(4) yes
O12 P31 O21 9_555 ? 110.5(6) yes
O12 P31 O31 9_555 5_544 108.6(5) yes
O12 P31 O32 9_555 5_544 110.4(3) yes
O21 P31 O31 ? 5_544 107.6(4) y
O21 P31 O32 ? 5_544 110.0(5) y
O31 P31 O32 5_544 5_544 109.7(6) y
O11 Li32 O22 ? 6_545 106.8(15) y
O11 Li32 O31 ? ? 118.3(8) y
O11 Li32 O32 ? 4_655 111.6(14) y
O22 Li32 O31 6_545 ? 104.2(14) y
O22 Li32 O32 6_545 4_655 112.6(9) y
O31 Li32 O32 ? 4_655 103.3(15) y
Zn11 O11 P22 ? ? 133.8(4) ?
Zn11 O11 Li32 ? ? 107.2(7) ?
P22 O11 Li32 ? ? 118.9(7) ?
Zn12 O12 Li21 ? ? 108.2(8) ?
Zn12 O12 P31e ? ? 130.3(4) ?
Li21 O12 P31e ? ? 121.4(8) ?
Zn11 O21 Li21 ? ? 110.0(6) ?
Zn11 O21 P31 ? ? 120.4(4) ?
Li21 O21 P31 ? ? 129.6(7) ?
Zn12 O22 P22 ? ? 126.8(3) ?
Zn12 O22 Li32f ? ? 110.2(5) ?
P22 O22 Li32f ? ? 122.8(6) ?
Zn12g O31 P31c ? ? 126.7(4) ?
Zn12g O31 Li32 ? ? 104.5(8) ?
P31c O31 Li32 ? ? 125.9(9) ?
Zn11 O32 P31c ? ? 119.5(3) ?
Zn11 O32 Li32h ? ? 105.2(12) ?
P31c O32 Li32h ? ? 135.3(12) ?
Zn12f O41 Li21e ? ? 107.3(13) ?
Zn12f O41 P22 ? ? 120.6(3) ?
Li21e O41 P22 ? ? 132.1(14) ?
Zn11 O42 Li21e ? ? 104.1(14) ?
Zn11 O42 P22h ? ? 127.7(4) ?
Li21e O42 P22h ? ? 126.7(13) ?

loop_
_geom_bond_atom_site_label_1
_geom_bond_atom_site_label_2
_geom_bond_site_symmetry_2
_geom_bond_distance
_geom_bond_publ_flag
Zn11 O11 ? 1.968(6) yes
Zn11 O21 ? 1.951(6) yes
Zn11 O32 ? 1.967(6) yes
Zn11 O42 ? 1.925(6) yes
Zn12 O12 ? 1.940(5) yes
Zn12 O22 ? 1.930(6) yes
Zn12 O31 6_544 1.936(11) yes
Zn12 O41 6_545 1.962(9) yes
Li21 O12 ? 1.90(4) yes
Li21 O21 ? 1.925(19) yes
Li21 O41 9_555 1.92(2) yes
Li21 O42 9_555 1.95(4) yes
P22 O11 ? 1.538(7) yes
P22 O22 ? 1.543(6) yes
P22 O41 ? 1.531(7) yes
P22 O42 4_655 1.541(3) yes
P31 O12 9_555 1.534(6) yes
P31 O21 ? 1.541(6) yes
P31 O31 5_544 1.552(13) yes
P31 O32 5_544 1.545(6) yes
Li32 O11 ? 1.91(4) yes
Li32 O22 6_545 1.93(2) yes
Li32 O31 ? 1.96(3) yes
Li32 O32 4_655 1.989(16) yes
